data_2205259
loop_
_publ_author_name
'Jian-Rong Li'
'Ruo-Hua Zhang'
'Xian-He Bu'

_publ_section_title
;
 (<i>R</i>,<i>S</i>)-1,4-Bis(benzylsulfinyl)butane
;
_journal_issue 3
_journal_name_full 'Acta Crystallographica Section E'
_journal_page_first o581
_journal_page_last o582
_journal_paper_doi 10.1107/S1600536805003351
_journal_volume 61
_journal_year 2005
_chemical_formula_iupac 'C18 H22 O2 S2'
_chemical_formula_moiety 'C18 H22 O2 S2'
_chemical_formula_sum 'C18 H22 O2 S2'
_chemical_formula_weight 334.48
_chemical_melting_point .442E-305
_chemical_name_systematic
;
(R,S)-1,4-bis(benzylsulfinyl)butane
;
_space_group_IT_number 14
_symmetry_cell_setting monoclinic
_symmetry_space_group_name_Hall '-P 2ybc'
_symmetry_space_group_name_H-M 'P 1 21/c 1'
_atom_sites_solution_hydrogens geom
_atom_sites_solution_primary direct
_atom_sites_solution_secondary difmap
_cell_angle_alpha 90.00
_cell_angle_beta 93.126(6)
_cell_angle_gamma 90.00
_cell_formula_units_Z 2
_cell_length_a 19.382(8)
_cell_length_b 5.303(2)
_cell_length_c 8.492(3)
_cell_measurement_reflns_used 928
_cell_measurement_temperature 293(2)
_cell_measurement_theta_max 20.0233
_cell_measurement_theta_min 3.1578
_cell_volume 871.5(6)
_computing_cell_refinement 'SAINT (Bruker, 1998)'
_computing_data_collection 'SMART (Bruker, 1998)'
_computing_data_reduction 'SHELXTL (Bruker, 1998)'
_computing_molecular_graphics SHELXTL
_computing_publication_material SHELXTL
_computing_structure_refinement 'SHELXL97 (Sheldrick, 1997)'
_computing_structure_solution 'SHELXS97 (Sheldrick, 1997)'
_diffrn_ambient_temperature 293(2)
_diffrn_measured_fraction_theta_full 0.990
_diffrn_measured_fraction_theta_max 0.990
_diffrn_measurement_device_type 'Bruker SMART 1000 CCD area-detector'
_diffrn_measurement_method '\f and \w'
_diffrn_radiation_monochromator graphite
_diffrn_radiation_source 'fine-focus sealed tube'
_diffrn_radiation_type MoK\a
_diffrn_radiation_wavelength 0.71073
_diffrn_reflns_av_R_equivalents 0.0537
_diffrn_reflns_av_sigmaI/netI 0.0681
_diffrn_reflns_limit_h_max 23
_diffrn_reflns_limit_h_min -23
_diffrn_reflns_limit_k_max 2
_diffrn_reflns_limit_k_min -6
_diffrn_reflns_limit_l_max 10
_diffrn_reflns_limit_l_min -10
_diffrn_reflns_number 4306
_diffrn_reflns_theta_full 25.50
_diffrn_reflns_theta_max 25.50
_diffrn_reflns_theta_min 3.16
_diffrn_standards_decay_% 0
_diffrn_standards_interval_count 0
_diffrn_standards_interval_time 0
_diffrn_standards_number 0
_exptl_absorpt_coefficient_mu 0.310
_exptl_absorpt_correction_T_max 0.9294
_exptl_absorpt_correction_T_min 0.8967
_exptl_absorpt_correction_type multi-scan
_exptl_absorpt_process_details '(SADABS; Bruker, 1998)'
_exptl_crystal_colour Colorless
_exptl_crystal_density_diffrn 1.275
_exptl_crystal_density_meas ?
_exptl_crystal_density_method 'not measured'
_exptl_crystal_description Block
_exptl_crystal_F_000 356
_exptl_crystal_size_max 0.36
_exptl_crystal_size_mid 0.28
_exptl_crystal_size_min 0.24
_refine_diff_density_max 0.549
_refine_diff_density_min -0.299
_refine_ls_extinction_method none
_refine_ls_goodness_of_fit_ref 1.034
_refine_ls_hydrogen_treatment constr
_refine_ls_matrix_type full
_refine_ls_number_parameters 100
_refine_ls_number_reflns 1611
_refine_ls_number_restraints 0
_refine_ls_restrained_S_all 1.034
_refine_ls_R_factor_all 0.1232
_refine_ls_R_factor_gt 0.0685
_refine_ls_shift/su_max 0.000
_refine_ls_shift/su_mean 0.000
_refine_ls_structure_factor_coef Fsqd
_refine_ls_weighting_details 'calc w = 1/[\s^2^(Fo^2^)+(0.0713P)^2^+0.483P] where P = (Fo^2^+2Fc^2^)/3'
_refine_ls_weighting_scheme calc
_refine_ls_wR_factor_gt 0.1481
_refine_ls_wR_factor_ref 0.1652
_reflns_number_gt 977
_reflns_number_total 1611
_reflns_threshold_expression I>2\s(I)
_cod_data_source_file fl6145.cif
_cod_data_source_block I
_cod_depositor_comments
;
The following automatic conversions were performed:
'_exptl_absorpt_correction_type' value 'Multi-scan' changed to
'multi-scan' according to
'/home/saulius/struct/CIF-dictionaries/cif_core.dic' dictionary named
'cif_core.dic' version 2.4.1 from 2010-06-29.

'_geom_bond_publ_flag'
value 'Yes' changed to 'yes' according to
'/home/saulius/struct/CIF-dictionaries/cif_core.dic' dictionary named
'cif_core.dic' version 2.4.1 from 2010-06-29.

'_geom_angle_publ_flag'
value 'Yes' changed to 'yes' according to
'/home/saulius/struct/CIF-dictionaries/cif_core.dic' dictionary named
'cif_core.dic' version 2.4.1 from 2010-06-29 (3 times).

Automatic conversion script
Id: cif_fix_enum 1527 2010-12-29 10:47:43Z saulius 

The following automatic conversions were performed:

'_exptl_absorpt_correction_type' value 'Multi-scan' changed to
'multi-scan' according to
/home/saulius/struct/CIF-dictionaries/cif_core.dic dictionary named
'cif_core.dic' version 2.4.1 from 2010-06-29.

'_geom_bond_publ_flag'
value 'Yes' changed to 'yes' according to
/home/saulius/struct/CIF-dictionaries/cif_core.dic dictionary named
'cif_core.dic' version 2.4.1 from
2010-06-29.

'_geom_angle_publ_flag' value 'Yes' changed to 'yes'
according to /home/saulius/struct/CIF-dictionaries/cif_core.dic
dictionary named 'cif_core.dic' version 2.4.1 from 2010-06-29 (3
times).

Automatic conversion script
Id: cif_fix_values 1715 2011-07-08 13:25:40Z adriana 

The following automatic conversions were performed:

'_exptl_crystal_density_meas' value 'none' was changed to '?' - the
value is perceived as not measured.

Automatic conversion script
Id: cif_fix_values 3008 2015-01-20 13:52:24Z robertas 
;
_cod_original_sg_symbol_H-M 'P 21/c'
_cod_database_code 2205259
_cod_database_fobs_code 2205259

loop_
_symmetry_equiv_pos_as_xyz
'x, y, z'
'-x, y+1/2, -z+1/2'
'-x, -y, -z'
'x, -y-1/2, z-1/2'

loop_
_atom_site_label
_atom_site_fract_x
_atom_site_fract_y
_atom_site_fract_z
_atom_site_U_iso_or_equiv
_atom_site_adp_type
_atom_site_calc_flag
_atom_site_refinement_flags
_atom_site_occupancy
_atom_site_type_symbol
S1 0.16745(6) 0.43098(19) 0.92288(12) 0.0542(4) Uani d . 1 S
O1 0.16020(16) 0.1574(5) 0.8835(4) 0.0700(10) Uani d . 1 O
C1 0.3282(3) 0.7042(8) 0.8690(5) 0.0633(13) Uani d . 1 C
H1A 0.3088 0.8396 0.9204 0.076 Uiso calc R 1 H
C2 0.3984(3) 0.6675(11) 0.8842(6) 0.0799(15) Uani d . 1 C
H2A 0.4259 0.7781 0.9449 0.096 Uiso calc R 1 H
C3 0.4278(3) 0.4692(11) 0.8104(6) 0.0762(15) Uani d . 1 C
H3A 0.4753 0.4438 0.8209 0.091 Uiso calc R 1 H
C4 0.3869(3) 0.3080(10) 0.7207(6) 0.0722(14) Uani d . 1 C
H4A 0.4068 0.1737 0.6693 0.087 Uiso calc R 1 H
C5 0.3161(2) 0.3431(8) 0.7059(5) 0.0595(12) Uani d . 1 C
H5A 0.2888 0.2303 0.6464 0.071 Uiso calc R 1 H
C6 0.2856(2) 0.5449(8) 0.7791(4) 0.0481(10) Uani d . 1 C
C7 0.2088(2) 0.5861(8) 0.7638(4) 0.0522(11) Uani d . 1 C
H7A 0.1906 0.5197 0.6636 0.063 Uiso calc R 1 H
H7B 0.1990 0.7653 0.7662 0.063 Uiso calc R 1 H
C8 0.0842(2) 0.5624(8) 0.8892(6) 0.0661(13) Uani d . 1 C
H8A 0.0861 0.7436 0.9045 0.079 Uiso calc R 1 H
H8B 0.0673 0.5295 0.7815 0.079 Uiso calc R 1 H
C9 0.0350(2) 0.4437(9) 1.0051(6) 0.0722(14) Uani d . 1 C
H9A 0.0312 0.2644 0.9838 0.087 Uiso calc R 1 H
H9B 0.0547 0.4639 1.1117 0.087 Uiso calc R 1 H

loop_
_atom_site_aniso_label
_atom_site_aniso_U_11
_atom_site_aniso_U_22
_atom_site_aniso_U_33
_atom_site_aniso_U_12
_atom_site_aniso_U_13
_atom_site_aniso_U_23
S1 0.0747(8) 0.0417(7) 0.0469(6) 0.0000(6) 0.0111(5) -0.0009(5)
O1 0.094(2) 0.0364(17) 0.081(2) 0.0041(16) 0.0149(18) 0.0031(15)
C1 0.087(4) 0.046(3) 0.058(3) -0.007(3) 0.011(2) -0.005(2)
C2 0.083(4) 0.081(4) 0.075(3) -0.027(3) -0.004(3) -0.004(3)
C3 0.060(3) 0.082(4) 0.087(4) -0.005(3) 0.005(3) 0.013(3)
C4 0.073(4) 0.072(3) 0.073(3) 0.014(3) 0.014(3) -0.001(3)
C5 0.066(3) 0.055(3) 0.057(3) -0.001(2) 0.002(2) -0.008(2)
C6 0.064(3) 0.039(2) 0.041(2) 0.000(2) 0.0096(19) 0.000(2)
C7 0.073(3) 0.043(2) 0.041(2) 0.004(2) 0.0080(19) 0.0060(19)
C8 0.081(3) 0.039(3) 0.080(3) -0.012(2) 0.024(2) -0.004(2)
C9 0.071(3) 0.048(3) 0.098(4) 0.000(2) 0.015(3) 0.000(3)

loop_
_atom_type_symbol
_atom_type_description
_atom_type_scat_dispersion_real
_atom_type_scat_dispersion_imag
_atom_type_scat_source
C C 0.0033 0.0016 'International Tables Vol C Tables 4.2.6.8 and 6.1.1.4'
H H 0.0000 0.0000 'International Tables Vol C Tables 4.2.6.8 and 6.1.1.4'
O O 0.0106 0.0060 'International Tables Vol C Tables 4.2.6.8 and 6.1.1.4'
S S 0.1246 0.1234 'International Tables Vol C Tables 4.2.6.8 and 6.1.1.4'

loop_
_geom_angle_atom_site_label_1
_geom_angle_atom_site_label_2
_geom_angle_atom_site_label_3
_geom_angle_site_symmetry_1
_geom_angle
_geom_angle_publ_flag
O1 S1 C8 . 105.8(2) yes
O1 S1 C7 . 108.4(2) yes
C8 S1 C7 . 98.0(2) yes
C2 C1 C6 . 121.6(4) ?
C2 C1 H1A . 119.2 ?
C6 C1 H1A . 119.2 ?
C3 C2 C1 . 120.2(5) ?
C3 C2 H2A . 119.9 ?
C1 C2 H2A . 119.9 ?
C2 C3 C4 . 119.4(5) ?
C2 C3 H3A . 120.3 ?
C4 C3 H3A . 120.3 ?
C3 C4 C5 . 120.6(5) ?
C3 C4 H4A . 119.7 ?
C5 C4 H4A . 119.7 ?
C4 C5 C6 . 120.6(4) ?
C4 C5 H5A . 119.7 ?
C6 C5 H5A . 119.7 ?
C1 C6 C5 . 117.5(4) ?
C1 C6 C7 . 121.2(4) ?
C5 C6 C7 . 121.3(4) ?
C6 C7 S1 . 110.3(3) ?
C6 C7 H7A . 109.6 ?
S1 C7 H7A . 109.6 ?
C6 C7 H7B . 109.6 ?
S1 C7 H7B . 109.6 ?
H7A C7 H7B . 108.1 ?
C9 C8 S1 . 109.1(3) ?
C9 C8 H8A . 109.9 ?
S1 C8 H8A . 109.9 ?
C9 C8 H8B . 109.9 ?
S1 C8 H8B . 109.9 ?
H8A C8 H8B . 108.3 ?
C9 C9 C8 3_567 113.3(5) ?
C9 C9 H9A 3_567 108.9 ?
C8 C9 H9A . 108.9 ?
C9 C9 H9B 3_567 108.9 ?
C8 C9 H9B . 108.9 ?
H9A C9 H9B . 107.7 ?

loop_
_geom_bond_atom_site_label_1
_geom_bond_atom_site_label_2
_geom_bond_site_symmetry_2
_geom_bond_distance
_geom_bond_publ_flag
S1 O1 . 1.494(3) yes
S1 C8 . 1.767(5) yes
S1 C7 . 1.806(4) yes
C1 C2 . 1.374(7) ?
C1 C6 . 1.382(6) ?
C1 H1A . 0.9300 ?
C2 C3 . 1.365(7) ?
C2 H2A . 0.9300 ?
C3 C4 . 1.370(7) ?
C3 H3A . 0.9300 ?
C4 C5 . 1.382(6) ?
C4 H4A . 0.9300 ?
C5 C6 . 1.386(6) ?
C5 H5A . 0.9300 ?
C6 C7 . 1.502(5) ?
C7 H7A . 0.9700 ?
C7 H7B . 0.9700 ?
C8 C9 . 1.542(6) ?
C8 H8A . 0.9700 ?
C8 H8B . 0.9700 ?
C9 C9 3_567 1.479(8) ?
C9 H9A . 0.9700 ?
C9 H9B . 0.9700 ?

loop_
_geom_torsion_atom_site_label_1
_geom_torsion_atom_site_label_2
_geom_torsion_atom_site_label_3
_geom_torsion_atom_site_label_4
_geom_torsion_site_symmetry_4
_geom_torsion
C6 C1 C2 C3 . -0.4(7)
C1 C2 C3 C4 . 0.2(8)
C2 C3 C4 C5 . -0.7(8)
C3 C4 C5 C6 . 1.3(7)
C2 C1 C6 C5 . 0.9(6)
C2 C1 C6 C7 . 179.7(4)
C4 C5 C6 C1 . -1.3(6)
C4 C5 C6 C7 . 179.8(4)
C1 C6 C7 S1 . -87.2(4)
C5 C6 C7 S1 . 91.5(4)
O1 S1 C7 C6 . -80.3(3)
C8 S1 C7 C6 . 170.1(3)
O1 S1 C8 C9 . 64.1(4)
C7 S1 C8 C9 . 175.9(3)
S1 C8 C9 C9 3_567 175.4(5)
